data_4120750
loop_
_publ_author_name
'Daniel Canseco-Gonzalez'
'Ana Petronilho'
'Helge M\"uller-Bunz'
'Kohsuke Ohmatsu'
'Takashi Ooi'
'Martin Albrecht'

_publ_contact_author
;
        Prof. Dr. Martin Albrecht
        School of Chemistry and Chemical Biology
        University College Dublin
        Belfield
        Dublin 4
        Ireland
;
_publ_contact_author_email martin.albrecht@ucd.ie
_publ_contact_author_fax '00353 1 716-2501'
_publ_contact_author_phone '00353 1 716-2504'
_publ_section_title
;
 Carbene Transfer from Triazolylidene Gold Complexes as a Potent Strategy
 for Inducing High Catalytic Activity
;
_journal_name_full 'Journal of the American Chemical Society'
_journal_page_first 13193
_journal_page_last 13203
_journal_paper_doi 10.1021/ja406999p
_journal_volume 135
_journal_year 2013
_chemical_absolute_configuration ad
_chemical_formula_moiety '4 (C38 H46 Au N6), C4 H10 O, 1.58 (Cl2 I), 2.42 (Cl), 0.83 (H2 O)'
_chemical_formula_sum 'C156 H195.67 Au4 Cl5.58 I1.58 N24 O1.83'
_chemical_formula_weight 3623.06
_chemical_name_systematic
; 
 ? 
;
_space_group_IT_number 5
_symmetry_cell_setting monoclinic
_symmetry_space_group_name_Hall 'C 2y'
_symmetry_space_group_name_H-M 'C 1 2 1'
_atom_sites_solution_hydrogens geom
_atom_sites_solution_primary direct
_atom_sites_solution_secondary difmap
_audit_creation_method SHELXL-97
_cell_angle_alpha 90.00
_cell_angle_beta 116.831(1)
_cell_angle_gamma 90.00
_cell_formula_units_Z 2
_cell_length_a 32.3325(3)
_cell_length_b 16.0148(1)
_cell_length_c 17.1142(2)
_cell_measurement_reflns_used 81583
_cell_measurement_temperature 100(2)
_cell_measurement_theta_max 29.4072
_cell_measurement_theta_min 2.8183
_cell_volume 7907.67(15)
_computing_cell_refinement
; 
CrysAlisPro, Agilent Technologies, 
Version 1.171.36.20 (release 27-06-2012 CrysAlis171 .NET) 
(compiled Jul 11 2012,15:38:31) 
;
_computing_data_collection
; 
CrysAlisPro, Agilent Technologies, 
Version 1.171.36.20 (release 27-06-2012 CrysAlis171 .NET) 
(compiled Jul 11 2012,15:38:31) 
;
_computing_data_reduction
; 
CrysAlisPro, Agilent Technologies, 
Version 1.171.36.20 (release 27-06-2012 CrysAlis171 .NET) 
(compiled Jul 11 2012,15:38:31) 
;
_computing_structure_refinement 'SHELXL-97 (Sheldrick, 2008)'
_computing_structure_solution 'SHELXS-97 (Sheldrick, 2008)'
_diffrn_ambient_temperature 100(2)
_diffrn_detector_area_resol_mean 10.3196
_diffrn_measured_fraction_theta_full 0.997
_diffrn_measured_fraction_theta_max 0.960
_diffrn_measurement_device_type 'SuperNova, Dual, Cu at zero, Atlas'
_diffrn_measurement_method '\w scans'
_diffrn_radiation_monochromator mirror
_diffrn_radiation_source 'SuperNova (Mo) x-ray Source'
_diffrn_radiation_type MoK\a
_diffrn_radiation_wavelength 0.71073
_diffrn_reflns_av_R_equivalents 0.0341
_diffrn_reflns_av_sigmaI/netI 0.0239
_diffrn_reflns_limit_h_max 41
_diffrn_reflns_limit_h_min -44
_diffrn_reflns_limit_k_max 22
_diffrn_reflns_limit_k_min -22
_diffrn_reflns_limit_l_max 23
_diffrn_reflns_limit_l_min -23
_diffrn_reflns_number 141315
_diffrn_reflns_theta_full 28.00
_diffrn_reflns_theta_max 29.47
_diffrn_reflns_theta_min 2.82
_exptl_absorpt_coefficient_mu 4.160
_exptl_absorpt_correction_T_max 0.906
_exptl_absorpt_correction_T_min 0.523
_exptl_absorpt_correction_type analytical
_exptl_absorpt_process_details
; 
CrysAlisPro, Agilent Technologies, 
Version 1.171.36.20 (release 27-06-2012 CrysAlis171 .NET) 
(compiled Jul 11 2012,15:38:31) 
Analytical numeric absorption correction using a multifaceted crystal 
model based on expressions derived by R.C. Clark & J.S. Reid. 
(Clark, R. C. & Reid, J. S. (1995). Acta Cryst. A51, 887-897) 
;
_exptl_crystal_colour 'pale red'
_exptl_crystal_density_diffrn 1.522
_exptl_crystal_description plate
_exptl_crystal_F_000 3620.9
_exptl_crystal_size_max 0.1983
_exptl_crystal_size_mid 0.1801
_exptl_crystal_size_min 0.0254
_refine_diff_density_max 1.350
_refine_diff_density_min -2.666
_refine_diff_density_rms 0.119
_refine_ls_abs_structure_details 'Flack H D (1983), Acta Cryst. A39, 876-881'
_refine_ls_abs_structure_Flack -0.031(3)
_refine_ls_extinction_method none
_refine_ls_goodness_of_fit_ref 1.040
_refine_ls_hydrogen_treatment constr
_refine_ls_matrix_type full
_refine_ls_number_parameters 910
_refine_ls_number_reflns 20620
_refine_ls_number_restraints 7
_refine_ls_restrained_S_all 1.042
_refine_ls_R_factor_all 0.0266
_refine_ls_R_factor_gt 0.0250
_refine_ls_shift/su_max 0.003
_refine_ls_shift/su_mean 0.000
_refine_ls_structure_factor_coef Fsqd
_refine_ls_weighting_details 'calc w=1/[\s^2^(Fo^2^)+(0.0404P)^2^+23.1444P] where P=(Fo^2^+2Fc^2^)/3'
_refine_ls_weighting_scheme calc
_refine_ls_wR_factor_gt 0.0668
_refine_ls_wR_factor_ref 0.0679
_reflns_number_gt 19978
_reflns_number_total 20620
_reflns_threshold_expression I>2\s(I)
_cod_data_source_file ja406999p_si_002_5.cif
_cod_data_source_block alb167(4e)
_cod_original_cell_volume 7907.67(13)
_cod_original_sg_symbol_H-M 'C 2'
_cod_database_code 4120750

loop_
_symmetry_equiv_pos_as_xyz
'x, y, z'
'-x, y, -z'
'x+1/2, y+1/2, z'
'-x+1/2, y+1/2, -z'

loop_
_atom_site_label
_atom_site_type_symbol
_atom_site_fract_x
_atom_site_fract_y
_atom_site_fract_z
_atom_site_U_iso_or_equiv
_atom_site_adp_type
_atom_site_occupancy
_atom_site_symmetry_multiplicity
_atom_site_calc_flag
_atom_site_refinement_flags
_atom_site_disorder_assembly
_atom_site_disorder_group
Au1 Au 0.805838(4) 0.470450(8) 0.471053(8) 0.01304(3) Uani 1 1 d . . .
C1 C 0.76614(12) 0.5529(2) 0.4973(2) 0.0141(7) Uani 1 1 d . . .
C2 C 0.78112(14) 0.6150(2) 0.5613(2) 0.0168(7) Uani 1 1 d . . .
C3 C 0.82793(15) 0.6346(2) 0.6310(3) 0.0213(8) Uani 1 1 d . . .
C4 C 0.86446(15) 0.6445(3) 0.6107(3) 0.0252(8) Uani 1 1 d . . .
H4 H 0.8595 0.6398 0.5518 0.030 Uiso 1 1 calc R . .
C5 C 0.90857(16) 0.6615(3) 0.6773(3) 0.0323(10) Uani 1 1 d . . .
H5 H 0.9337 0.6691 0.6635 0.039 Uiso 1 1 calc R . .
C6 C 0.91600(18) 0.6673(3) 0.7626(3) 0.0371(12) Uani 1 1 d . . .
H6 H 0.9464 0.6777 0.8076 0.045 Uiso 1 1 calc R . .
C7 C 0.87992(18) 0.6581(3) 0.7833(3) 0.0340(11) Uani 1 1 d . . .
H7 H 0.8852 0.6635 0.8424 0.041 Uiso 1 1 calc R . .
C8 C 0.83529(16) 0.6408(3) 0.7174(3) 0.0244(9) Uani 1 1 d . . .
H8 H 0.8103 0.6333 0.7316 0.029 Uiso 1 1 calc R . .
N1 N 0.71911(11) 0.56531(19) 0.4551(2) 0.0152(6) Uani 1 1 d . . .
C9 C 0.68311(13) 0.5178(2) 0.3808(2) 0.0161(7) Uani 1 1 d . . .
C10 C 0.68793(14) 0.4247(2) 0.4046(2) 0.0182(7) Uani 1 1 d . . .
H10A H 0.6834 0.4159 0.4575 0.022 Uiso 1 1 calc R . .
H10B H 0.7193 0.4049 0.4174 0.022 Uiso 1 1 calc R . .
C11 C 0.65110(14) 0.3753(2) 0.3268(3) 0.0205(8) Uani 1 1 d . . .
H11 H 0.6539 0.3145 0.3416 0.025 Uiso 1 1 calc R . .
C12 C 0.65883(15) 0.3889(3) 0.2460(3) 0.0229(8) Uani 1 1 d . . .
H12A H 0.6902 0.3695 0.2582 0.027 Uiso 1 1 calc R . .
H12B H 0.6359 0.3559 0.1963 0.027 Uiso 1 1 calc R . .
C13 C 0.65367(14) 0.4813(3) 0.2221(2) 0.0226(8) Uani 1 1 d . . .
H13 H 0.6582 0.4896 0.1686 0.027 Uiso 1 1 calc R . .
C14 C 0.69073(14) 0.5314(2) 0.2989(2) 0.0190(7) Uani 1 1 d . . .
H14A H 0.6881 0.5916 0.2839 0.023 Uiso 1 1 calc R . .
H14B H 0.7221 0.5123 0.3105 0.023 Uiso 1 1 calc R . .
C15 C 0.63479(14) 0.5483(3) 0.3624(3) 0.0218(8) Uani 1 1 d . . .
H15A H 0.6318 0.6087 0.3485 0.026 Uiso 1 1 calc R . .
H15B H 0.6297 0.5399 0.4148 0.026 Uiso 1 1 calc R . .
C16 C 0.60271(15) 0.4060(3) 0.3083(3) 0.0276(9) Uani 1 1 d . . .
H16A H 0.5789 0.3733 0.2597 0.033 Uiso 1 1 calc R . .
H16B H 0.5978 0.3981 0.3609 0.033 Uiso 1 1 calc R . .
C17 C 0.60530(15) 0.5116(3) 0.2039(3) 0.0280(9) Uani 1 1 d . . .
H17A H 0.6020 0.5717 0.1885 0.034 Uiso 1 1 calc R . .
H17B H 0.5815 0.4804 0.1538 0.034 Uiso 1 1 calc R . .
C18 C 0.59817(15) 0.4983(3) 0.2837(3) 0.0265(9) Uani 1 1 d . . .
H18 H 0.5665 0.5181 0.2714 0.032 Uiso 1 1 calc R . .
N2 N 0.70431(12) 0.6304(2) 0.4854(2) 0.0191(6) Uani 1 1 d . . .
N3 N 0.74258(12) 0.6591(2) 0.5503(2) 0.0181(6) Uani 1 1 d . . .
C19 C 0.73899(15) 0.7340(2) 0.5956(3) 0.0240(8) Uani 1 1 d . . .
H19A H 0.7128 0.7680 0.5553 0.036 Uiso 1 1 calc R . .
H19B H 0.7677 0.7664 0.6158 0.036 Uiso 1 1 calc R . .
H19C H 0.7341 0.7179 0.6460 0.036 Uiso 1 1 calc R . .
C20 C 0.84555(13) 0.3887(2) 0.4438(2) 0.0164(7) Uani 1 1 d . . .
C21 C 0.83841(14) 0.3586(3) 0.3628(3) 0.0206(8) Uani 1 1 d . . .
C22 C 0.80380(14) 0.3854(3) 0.2751(2) 0.0193(8) Uani 1 1 d . . .
C23 C 0.79705(13) 0.4712(3) 0.2585(2) 0.0218(7) Uani 1 1 d . . .
H23 H 0.8158 0.5101 0.3019 0.026 Uiso 1 1 calc R . .
C24 C 0.76283(15) 0.4992(3) 0.1786(3) 0.0267(9) Uani 1 1 d . . .
H24 H 0.7581 0.5574 0.1676 0.032 Uiso 1 1 calc R . .
C25 C 0.73563(15) 0.4428(3) 0.1148(3) 0.0275(9) Uani 1 1 d . . .
H25 H 0.7124 0.4623 0.0602 0.033 Uiso 1 1 calc R . .
C26 C 0.74232(16) 0.3579(3) 0.1308(3) 0.0279(9) Uani 1 1 d . . .
H26 H 0.7238 0.3194 0.0867 0.033 Uiso 1 1 calc R . .
C27 C 0.77607(16) 0.3284(3) 0.2112(3) 0.0247(8) Uani 1 1 d . . .
H27 H 0.7801 0.2701 0.2222 0.030 Uiso 1 1 calc R . .
N4 N 0.88297(12) 0.3437(2) 0.4999(2) 0.0213(7) Uani 1 1 d . . .
C28 C 0.90697(14) 0.3483(3) 0.5976(2) 0.0210(8) Uani 1 1 d . . .
C29 C 0.92366(14) 0.4382(3) 0.6257(3) 0.0233(8) Uani 1 1 d . . .
H29A H 0.9461 0.4541 0.6037 0.028 Uiso 1 1 calc R . .
H29B H 0.8970 0.4770 0.6003 0.028 Uiso 1 1 calc R . .
C30 C 0.94669(15) 0.4443(3) 0.7256(3) 0.0286(9) Uani 1 1 d . . .
H30 H 0.9575 0.5029 0.7435 0.034 Uiso 1 1 calc R . .
C31 C 0.91170(18) 0.4219(3) 0.7574(3) 0.0334(10) Uani 1 1 d . . .
H31A H 0.8848 0.4600 0.7311 0.040 Uiso 1 1 calc R . .
H31B H 0.9257 0.4280 0.8219 0.040 Uiso 1 1 calc R . .
C32 C 0.89555(19) 0.3304(3) 0.7315(3) 0.0373(12) Uani 1 1 d . . .
H32 H 0.8727 0.3149 0.7534 0.045 Uiso 1 1 calc R . .
C33 C 0.87270(16) 0.3241(3) 0.6316(3) 0.0262(9) Uani 1 1 d . . .
H33A H 0.8619 0.2662 0.6135 0.031 Uiso 1 1 calc R . .
H33B H 0.8454 0.3616 0.6062 0.031 Uiso 1 1 calc R . .
C34 C 0.94864(16) 0.2894(3) 0.6352(3) 0.0310(10) Uani 1 1 d . . .
H34A H 0.9711 0.3052 0.6132 0.037 Uiso 1 1 calc R . .
H34B H 0.9384 0.2313 0.6166 0.037 Uiso 1 1 calc R . .
C35 C 0.98857(17) 0.3849(3) 0.7648(3) 0.0334(11) Uani 1 1 d . . .
H35A H 1.0116 0.4008 0.7443 0.040 Uiso 1 1 calc R . .
H35B H 1.0036 0.3885 0.8295 0.040 Uiso 1 1 calc R . .
C36 C 0.9370(2) 0.2713(3) 0.7700(3) 0.0424(14) Uani 1 1 d . . .
H36A H 0.9265 0.2131 0.7530 0.051 Uiso 1 1 calc R . .
H36B H 0.9521 0.2750 0.8347 0.051 Uiso 1 1 calc R . .
C37 C 0.97158(18) 0.2955(3) 0.7356(3) 0.0355(11) Uani 1 1 d . . .
H37 H 0.9986 0.2566 0.7606 0.043 Uiso 1 1 calc R . .
N5 N 0.89875(14) 0.2886(3) 0.4606(3) 0.0366(10) Uani 1 1 d . . .
N6 N 0.87116(14) 0.2987(3) 0.3776(2) 0.0330(9) Uani 1 1 d . . .
C38 C 0.8791(2) 0.2488(5) 0.3138(3) 0.0565(18) Uani 1 1 d . . .
H38A H 0.9104 0.2253 0.3420 0.085 Uiso 1 1 calc R . .
H38B H 0.8758 0.2844 0.2648 0.085 Uiso 1 1 calc R . .
H38C H 0.8564 0.2035 0.2921 0.085 Uiso 1 1 calc R . .
Au2 Au 0.302480(4) 0.246171(7) 0.127425(8) 0.01390(3) Uani 1 1 d . . .
C39 C 0.26350(13) 0.1606(2) 0.0372(2) 0.0151(7) Uani 1 1 d . . .
C40 C 0.28060(13) 0.0963(2) 0.0058(2) 0.0152(7) Uani 1 1 d . . .
C41 C 0.32902(13) 0.0734(2) 0.0295(3) 0.0170(7) Uani 1 1 d . . .
C42 C 0.34529(15) 0.0697(3) -0.0334(3) 0.0230(8) Uani 1 1 d . . .
H42 H 0.3250 0.0814 -0.0930 0.028 Uiso 1 1 calc R . .
C43 C 0.39126(15) 0.0489(3) -0.0085(3) 0.0251(8) Uani 1 1 d . . .
H43 H 0.4023 0.0457 -0.0513 0.030 Uiso 1 1 calc R . .
C44 C 0.42123(15) 0.0327(3) 0.0795(3) 0.0267(9) Uani 1 1 d . . .
H44 H 0.4528 0.0192 0.0966 0.032 Uiso 1 1 calc R . .
C45 C 0.40514(14) 0.0362(3) 0.1419(3) 0.0249(8) Uani 1 1 d . . .
H45 H 0.4255 0.0245 0.2015 0.030 Uiso 1 1 calc R . .
C46 C 0.35917(14) 0.0568(3) 0.1175(3) 0.0220(8) Uani 1 1 d . . .
H46 H 0.3482 0.0597 0.1604 0.026 Uiso 1 1 calc R . .
N7 N 0.38120(12) 0.3731(2) 0.2238(2) 0.0191(6) Uani 1 1 d . . .
C47 C 0.17915(12) 0.1957(2) 0.0022(2) 0.0146(6) Uani 1 1 d . . .
C48 C 0.18319(13) 0.2880(2) -0.0171(3) 0.0174(7) Uani 1 1 d . . .
H48A H 0.2142 0.3094 0.0238 0.021 Uiso 1 1 calc R . .
H48B H 0.1793 0.2943 -0.0776 0.021 Uiso 1 1 calc R . .
C49 C 0.14561(14) 0.3376(2) -0.0062(3) 0.0198(8) Uani 1 1 d . . .
H49 H 0.1482 0.3981 -0.0178 0.024 Uiso 1 1 calc R . .
C50 C 0.15114(15) 0.3268(3) 0.0873(3) 0.0242(8) Uani 1 1 d . . .
H50A H 0.1818 0.3482 0.1300 0.029 Uiso 1 1 calc R . .
H50B H 0.1269 0.3592 0.0941 0.029 Uiso 1 1 calc R . .
C51 C 0.14690(14) 0.2345(3) 0.1050(3) 0.0239(8) Uani 1 1 d . . .
H51 H 0.1506 0.2279 0.1659 0.029 Uiso 1 1 calc R . .
C52 C 0.18508(13) 0.1846(2) 0.0955(2) 0.0188(7) Uani 1 1 d . . .
H52A H 0.2160 0.2050 0.1382 0.023 Uiso 1 1 calc R . .
H52B H 0.1827 0.1247 0.1073 0.023 Uiso 1 1 calc R . .
C53 C 0.13152(13) 0.1623(3) -0.0636(3) 0.0225(8) Uani 1 1 d . . .
H53A H 0.1288 0.1025 -0.0523 0.027 Uiso 1 1 calc R . .
H53B H 0.1278 0.1681 -0.1240 0.027 Uiso 1 1 calc R . .
C54 C 0.09733(14) 0.3050(3) -0.0706(3) 0.0239(8) Uani 1 1 d . . .
H54A H 0.0731 0.3368 -0.0631 0.029 Uiso 1 1 calc R . .
H54B H 0.0925 0.3129 -0.1316 0.029 Uiso 1 1 calc R . .
C55 C 0.09930(14) 0.2015(3) 0.0399(3) 0.0272(9) Uani 1 1 d . . .
H55A H 0.0746 0.2326 0.0467 0.033 Uiso 1 1 calc R . .
H55B H 0.0966 0.1417 0.0514 0.033 Uiso 1 1 calc R . .
C56 C 0.09359(14) 0.2127(3) -0.0535(3) 0.0221(8) Uani 1 1 d . . .
H56 H 0.0624 0.1915 -0.0962 0.027 Uiso 1 1 calc R . .
N8 N 0.39735(13) 0.4295(2) 0.2881(2) 0.0262(8) Uani 1 1 d . . .
N9 N 0.36969(13) 0.4222(2) 0.3258(2) 0.0271(8) Uani 1 1 d . . .
C57 C 0.24284(14) -0.0237(3) -0.0999(3) 0.0245(8) Uani 1 1 d . . .
H57A H 0.2199 -0.0626 -0.0980 0.037 Uiso 1 1 calc R . .
H57B H 0.2735 -0.0500 -0.0731 0.037 Uiso 1 1 calc R . .
H57C H 0.2344 -0.0095 -0.1609 0.037 Uiso 1 1 calc R . .
C58 C 0.34304(13) 0.3299(2) 0.2189(2) 0.0167(7) Uani 1 1 d . . .
C59 C 0.33659(14) 0.3624(2) 0.2872(2) 0.0209(8) Uani 1 1 d . . .
C60 C 0.30278(15) 0.3377(3) 0.3183(3) 0.0224(8) Uani 1 1 d . . .
C61 C 0.29864(15) 0.2523(3) 0.3322(3) 0.0276(8) Uani 1 1 d . . .
H61 H 0.3181 0.2127 0.3236 0.033 Uiso 1 1 calc R . .
C62 C 0.26609(17) 0.2264(3) 0.3584(3) 0.0341(11) Uani 1 1 d . . .
H62 H 0.2634 0.1687 0.3685 0.041 Uiso 1 1 calc R . .
C63 C 0.23767(17) 0.2830(3) 0.3699(3) 0.0324(10) Uani 1 1 d . . .
H63 H 0.2154 0.2643 0.3879 0.039 Uiso 1 1 calc R . .
C64 C 0.24102(17) 0.3671(3) 0.3558(3) 0.0327(10) Uani 1 1 d . . .
H64 H 0.2208 0.4057 0.3634 0.039 Uiso 1 1 calc R . .
C65 C 0.27368(17) 0.3954(3) 0.3305(3) 0.0277(9) Uani 1 1 d . . .
H65 H 0.2763 0.4534 0.3216 0.033 Uiso 1 1 calc R . .
N10 N 0.21646(11) 0.14794(19) -0.0067(2) 0.0149(6) Uani 1 1 d . . .
C66 C 0.40404(13) 0.3652(2) 0.1660(2) 0.0185(7) Uani 1 1 d . . .
C67 C 0.41946(14) 0.2740(2) 0.1683(3) 0.0205(8) Uani 1 1 d . . .
H67A H 0.4419 0.2585 0.2287 0.025 Uiso 1 1 calc R . .
H67B H 0.3923 0.2364 0.1493 0.025 Uiso 1 1 calc R . .
C68 C 0.44195(14) 0.2644(2) 0.1069(3) 0.0249(8) Uani 1 1 d . . .
H68 H 0.4516 0.2049 0.1075 0.030 Uiso 1 1 calc R . .
C69 C 0.48479(15) 0.3209(3) 0.1377(3) 0.0270(9) Uani 1 1 d . . .
H69A H 0.4993 0.3148 0.0980 0.032 Uiso 1 1 calc R . .
H69B H 0.5078 0.3046 0.1975 0.032 Uiso 1 1 calc R . .
C70 C 0.46968(14) 0.4120(3) 0.1376(3) 0.0256(8) Uani 1 1 d . . .
H70 H 0.4976 0.4490 0.1586 0.031 Uiso 1 1 calc R . .
C71 C 0.44673(13) 0.4220(3) 0.1985(3) 0.0219(8) Uani 1 1 d . . .
H71A H 0.4690 0.4066 0.2591 0.026 Uiso 1 1 calc R . .
H71B H 0.4374 0.4808 0.1985 0.026 Uiso 1 1 calc R . .
C72 C 0.36959(13) 0.3901(2) 0.0734(2) 0.0182(7) Uani 1 1 d . . .
H72A H 0.3598 0.4488 0.0728 0.022 Uiso 1 1 calc R . .
H72B H 0.3418 0.3541 0.0526 0.022 Uiso 1 1 calc R . .
C73 C 0.40739(15) 0.2886(3) 0.0136(3) 0.0264(9) Uani 1 1 d . . .
H73A H 0.3797 0.2522 -0.0070 0.032 Uiso 1 1 calc R . .
H73B H 0.4218 0.2811 -0.0263 0.032 Uiso 1 1 calc R . .
C74 C 0.43578(15) 0.4369(3) 0.0442(3) 0.0275(9) Uani 1 1 d . . .
H74A H 0.4508 0.4308 0.0053 0.033 Uiso 1 1 calc R . .
H74B H 0.4265 0.4959 0.0429 0.033 Uiso 1 1 calc R . .
C75 C 0.39312(15) 0.3804(3) 0.0125(3) 0.0236(8) Uani 1 1 d . . .
H75 H 0.3707 0.3965 -0.0485 0.028 Uiso 1 1 calc R . .
N11 N 0.20393(11) 0.0825(2) -0.0604(2) 0.0172(6) Uani 1 1 d . . .
N12 N 0.24382(11) 0.05182(19) -0.0519(2) 0.0172(6) Uani 1 1 d . . .
C76 C 0.3774(2) 0.4769(4) 0.4004(3) 0.0442(13) Uani 1 1 d . . .
H76A H 0.4083 0.5023 0.4230 0.066 Uiso 1 1 calc R . .
H76B H 0.3754 0.4439 0.4468 0.066 Uiso 1 1 calc R . .
H76C H 0.3538 0.5209 0.3811 0.066 Uiso 1 1 calc R . .
I1 I 0.5000 0.00602(3) 0.0000 0.03627(10) Uani 1 2 d S . .
Cl1 Cl 0.5000 0.15084(11) 0.0000 0.0308(3) Uani 1 2 d S . .
Cl2 Cl 0.5000 -0.13868(11) 0.0000 0.0301(3) Uani 1 2 d S . .
I2 I 1.0000 0.41946(15) 0.5000 0.0723(6) Uani 0.583(4) 2 d SP . 1
Cl3 Cl 0.94099(11) 0.4365(4) 0.3626(2) 0.122(2) Uani 0.583(4) 1 d P . 1
Cl4 Cl 1.0000 0.4780(9) 0.5000 0.082(2) Uani 0.417(4) 2 d SP . 2
Cl5 Cl 0.78133(8) 0.10877(9) 0.26728(12) 0.0615(5) Uani 1 1 d . . .
O1 O 0.5000 0.5721(5) 0.5000 0.076(2) Uani 1 2 d S . .
C77A C 0.4913(8) 0.6021(15) 0.413(2) 0.097(10) Uani 0.56(4) 1 d P A 1
H77A H 0.4585 0.5910 0.3707 0.117 Uiso 0.56(4) 1 calc PR A 1
H77B H 0.4962 0.6633 0.4149 0.117 Uiso 0.56(4) 1 calc PR A 1
C78A C 0.5204(8) 0.5634(9) 0.3820(11) 0.064(5) Uani 0.56(4) 1 d P A 1
H78A H 0.5132 0.5848 0.3236 0.097 Uiso 0.56(4) 1 calc PR A 1
H78B H 0.5153 0.5029 0.3789 0.097 Uiso 0.56(4) 1 calc PR A 1
H78C H 0.5528 0.5755 0.4223 0.097 Uiso 0.56(4) 1 calc PR A 1
C77B C 0.5106(10) 0.6235(10) 0.4450(14) 0.048(5) Uani 0.44(4) 1 d P A 2
H77C H 0.5446 0.6262 0.4676 0.058 Uiso 0.44(4) 1 calc PR A 2
H77D H 0.4993 0.6808 0.4461 0.058 Uiso 0.44(4) 1 calc PR A 2
C78B C 0.489(2) 0.592(2) 0.351(3) 0.12(2) Uani 0.44(4) 1 d P A 2
H78D H 0.4970 0.6298 0.3148 0.184 Uiso 0.44(4) 1 calc PR A 2
H78E H 0.4550 0.5904 0.3276 0.184 Uiso 0.44(4) 1 calc PR A 2
H78F H 0.5004 0.5359 0.3491 0.184 Uiso 0.44(4) 1 calc PR A 2
O2 O 0.9198(4) 0.5943(10) 0.3877(7) 0.074(4) Uani 0.417(4) 1 d PU . 2

loop_
_atom_site_aniso_label
_atom_site_aniso_U_11
_atom_site_aniso_U_22
_atom_site_aniso_U_33
_atom_site_aniso_U_23
_atom_site_aniso_U_13
_atom_site_aniso_U_12
Au1 0.01265(6) 0.01136(6) 0.01231(6) 0.00023(5) 0.00316(4) 0.00023(5)
C1 0.0143(16) 0.0107(15) 0.0141(16) 0.0000(12) 0.0037(13) -0.0001(12)
C2 0.0221(19) 0.0103(16) 0.0174(17) 0.0003(13) 0.0083(15) 0.0001(13)
C3 0.0221(19) 0.0117(16) 0.0211(18) -0.0010(14) 0.0017(16) 0.0012(14)
C4 0.022(2) 0.0181(19) 0.030(2) -0.0047(16) 0.0068(17) -0.0021(15)
C5 0.020(2) 0.024(2) 0.043(3) -0.0029(19) 0.0056(19) -0.0021(17)
C6 0.029(2) 0.019(2) 0.039(3) -0.0043(19) -0.007(2) -0.0026(17)
C7 0.043(3) 0.020(2) 0.022(2) -0.0032(16) -0.0010(19) -0.0025(19)
C8 0.031(2) 0.0138(17) 0.0186(18) -0.0004(14) 0.0029(16) -0.0030(16)
N1 0.0169(15) 0.0122(14) 0.0146(14) -0.0023(11) 0.0054(12) -0.0013(11)
C9 0.0146(16) 0.0142(16) 0.0160(16) -0.0006(14) 0.0037(13) 0.0002(14)
C10 0.0171(17) 0.0159(17) 0.0177(17) 0.0017(14) 0.0044(14) -0.0007(14)
C11 0.0221(19) 0.0136(17) 0.0199(18) 0.0000(14) 0.0044(15) -0.0034(14)
C12 0.024(2) 0.0212(19) 0.0194(18) -0.0052(15) 0.0064(16) -0.0028(15)
C13 0.0255(19) 0.021(2) 0.0166(16) -0.0025(15) 0.0050(14) -0.0061(16)
C14 0.0221(19) 0.0149(17) 0.0172(17) -0.0002(14) 0.0064(15) -0.0037(14)
C15 0.0161(18) 0.0209(19) 0.0234(19) -0.0028(15) 0.0043(15) 0.0036(14)
C16 0.0180(19) 0.025(2) 0.029(2) -0.0059(17) 0.0012(17) -0.0077(16)
C17 0.026(2) 0.019(2) 0.0221(19) 0.0011(16) -0.0043(16) 0.0003(16)
C18 0.0144(18) 0.029(2) 0.027(2) 0.0004(17) 0.0007(16) 0.0052(16)
N2 0.0201(16) 0.0146(15) 0.0200(16) -0.0012(12) 0.0069(13) 0.0018(12)
N3 0.0207(16) 0.0123(14) 0.0183(15) -0.0026(12) 0.0061(13) -0.0034(12)
C19 0.032(2) 0.0150(19) 0.0215(18) -0.0030(15) 0.0088(16) 0.0037(15)
C20 0.0148(17) 0.0171(17) 0.0165(17) 0.0032(13) 0.0062(14) 0.0020(13)
C21 0.0211(19) 0.0219(19) 0.0172(18) 0.0034(15) 0.0073(15) 0.0074(15)
C22 0.0191(18) 0.025(2) 0.0144(17) 0.0046(14) 0.0086(15) 0.0074(15)
C23 0.0204(17) 0.0251(18) 0.0198(16) 0.0054(17) 0.0091(14) 0.0009(17)
C24 0.024(2) 0.030(2) 0.027(2) 0.0133(16) 0.0133(17) 0.0054(16)
C25 0.0209(19) 0.041(3) 0.0161(18) 0.0106(16) 0.0046(15) 0.0048(17)
C26 0.025(2) 0.038(2) 0.0153(18) 0.0002(17) 0.0049(16) 0.0007(18)
C27 0.030(2) 0.027(2) 0.0161(18) 0.0039(15) 0.0095(16) 0.0081(17)
N4 0.0218(17) 0.0201(17) 0.0184(16) 0.0015(13) 0.0059(13) 0.0055(13)
C28 0.0186(18) 0.0219(19) 0.0144(17) 0.0045(14) 0.0003(14) 0.0084(15)
C29 0.0178(18) 0.0217(19) 0.0226(19) 0.0022(15) 0.0022(15) 0.0003(15)
C30 0.027(2) 0.0168(18) 0.023(2) 0.0006(15) -0.0052(17) 0.0011(15)
C31 0.040(3) 0.033(2) 0.0145(18) -0.0012(17) 0.0011(17) 0.006(2)
C32 0.044(3) 0.041(3) 0.017(2) 0.0079(19) 0.0050(19) -0.011(2)
C33 0.028(2) 0.027(2) 0.0154(18) 0.0051(15) 0.0019(16) -0.0034(17)
C34 0.031(2) 0.022(2) 0.025(2) 0.0040(17) -0.0006(17) 0.0114(18)
C35 0.027(2) 0.026(2) 0.028(2) 0.0024(18) -0.0046(18) 0.0031(18)
C36 0.058(3) 0.028(2) 0.0162(19) 0.0076(17) -0.006(2) -0.009(2)
C37 0.038(3) 0.022(2) 0.022(2) 0.0007(17) -0.0085(18) 0.0068(19)
N5 0.028(2) 0.047(2) 0.0260(19) -0.0026(17) 0.0050(16) 0.0224(19)
N6 0.034(2) 0.043(2) 0.0181(17) -0.0011(16) 0.0084(15) 0.0199(18)
C38 0.054(3) 0.081(4) 0.027(2) -0.013(3) 0.011(2) 0.040(3)
Au2 0.01202(6) 0.01091(6) 0.01568(6) -0.00131(5) 0.00353(5) -0.00117(5)
C39 0.0153(17) 0.0128(16) 0.0151(16) -0.0007(13) 0.0050(13) 0.0001(13)
C40 0.0164(17) 0.0102(16) 0.0188(17) -0.0012(13) 0.0080(14) -0.0010(13)
C41 0.0132(16) 0.0105(16) 0.0258(19) -0.0005(14) 0.0075(15) -0.0009(13)
C42 0.025(2) 0.0168(18) 0.029(2) 0.0046(16) 0.0137(17) 0.0023(15)
C43 0.027(2) 0.0195(19) 0.037(2) 0.0048(17) 0.0222(19) 0.0038(16)
C44 0.0181(18) 0.0194(19) 0.044(2) 0.0038(17) 0.0153(18) 0.0028(15)
C45 0.0189(19) 0.023(2) 0.027(2) -0.0004(16) 0.0051(16) 0.0025(15)
C46 0.0212(19) 0.0212(19) 0.0235(19) -0.0017(15) 0.0101(16) 0.0032(15)
N7 0.0259(17) 0.0110(14) 0.0174(15) -0.0034(12) 0.0073(13) -0.0055(12)
C47 0.0122(16) 0.0116(15) 0.0188(16) 0.0005(13) 0.0058(13) 0.0011(13)
C48 0.0181(18) 0.0134(17) 0.0202(18) 0.0045(14) 0.0081(15) 0.0006(14)
C49 0.0230(19) 0.0112(16) 0.026(2) 0.0049(14) 0.0121(17) 0.0040(14)
C50 0.024(2) 0.0225(19) 0.026(2) 0.0006(16) 0.0118(17) 0.0044(16)
C51 0.0245(19) 0.028(2) 0.0242(18) 0.0054(16) 0.0152(16) 0.0083(17)
C52 0.0180(18) 0.0177(18) 0.0204(18) 0.0063(14) 0.0084(14) 0.0067(14)
C53 0.0144(17) 0.0220(19) 0.0248(19) -0.0018(15) 0.0033(15) -0.0039(14)
C54 0.0162(18) 0.025(2) 0.028(2) 0.0063(17) 0.0080(16) 0.0028(15)
C55 0.0224(19) 0.024(2) 0.041(2) 0.0114(18) 0.0199(18) 0.0071(16)
C56 0.0122(17) 0.021(2) 0.032(2) 0.0008(16) 0.0083(16) -0.0024(14)
N8 0.0272(18) 0.0266(18) 0.0219(17) -0.0108(14) 0.0086(14) -0.0151(15)
N9 0.0322(19) 0.0269(18) 0.0198(16) -0.0089(14) 0.0096(15) -0.0131(15)
C57 0.0274(19) 0.0171(18) 0.0285(19) -0.0096(17) 0.0123(16) -0.0005(17)
C58 0.0163(17) 0.0123(16) 0.0161(16) 0.0022(13) 0.0027(14) -0.0005(13)
C59 0.0221(19) 0.0174(18) 0.0167(17) 0.0003(14) 0.0029(15) -0.0055(15)
C60 0.025(2) 0.023(2) 0.0121(16) -0.0019(14) 0.0029(15) -0.0051(16)
C61 0.028(2) 0.028(2) 0.0259(19) 0.0021(18) 0.0113(16) -0.0037(19)
C62 0.035(2) 0.031(3) 0.034(2) 0.0063(18) 0.014(2) -0.0100(19)
C63 0.031(2) 0.044(3) 0.024(2) 0.0024(19) 0.0143(18) -0.010(2)
C64 0.035(2) 0.042(3) 0.023(2) -0.0004(19) 0.0144(19) -0.002(2)
C65 0.039(2) 0.024(2) 0.022(2) -0.0023(16) 0.0156(18) -0.0063(18)
N10 0.0141(14) 0.0116(14) 0.0181(14) -0.0004(11) 0.0065(12) 0.0017(11)
C66 0.0163(17) 0.0179(18) 0.0169(17) 0.0022(14) 0.0035(14) -0.0005(14)
C67 0.0166(17) 0.0151(17) 0.0262(19) 0.0048(14) 0.0065(15) 0.0011(13)
C68 0.0163(17) 0.019(2) 0.036(2) -0.0013(16) 0.0093(16) 0.0009(14)
C69 0.019(2) 0.020(2) 0.042(2) -0.0006(18) 0.0135(19) -0.0005(16)
C70 0.0197(19) 0.0191(19) 0.036(2) -0.0015(17) 0.0109(17) -0.0059(15)
C71 0.0171(18) 0.0176(18) 0.0260(19) -0.0018(15) 0.0052(15) -0.0052(14)
C72 0.0139(17) 0.0189(17) 0.0190(17) 0.0033(14) 0.0049(14) 0.0008(13)
C73 0.022(2) 0.031(2) 0.028(2) -0.0096(18) 0.0122(17) -0.0063(17)
C74 0.026(2) 0.025(2) 0.037(2) 0.0072(18) 0.0194(19) 0.0020(17)
C75 0.0215(19) 0.026(2) 0.0200(18) 0.0045(15) 0.0062(15) 0.0060(16)
N11 0.0172(15) 0.0134(14) 0.0203(15) -0.0059(12) 0.0080(13) -0.0028(12)
N12 0.0165(15) 0.0121(14) 0.0206(15) -0.0007(12) 0.0063(12) 0.0001(11)
C76 0.053(3) 0.052(3) 0.032(2) -0.029(3) 0.024(2) -0.028(3)
I1 0.0262(2) 0.0506(3) 0.0337(2) 0.000 0.01492(17) 0.000
Cl1 0.0242(7) 0.0371(8) 0.0340(8) 0.000 0.0157(6) 0.000
Cl2 0.0254(7) 0.0414(9) 0.0197(6) 0.000 0.0068(5) 0.000
I2 0.0664(9) 0.1061(16) 0.0605(8) 0.000 0.0428(7) 0.000
Cl3 0.0475(16) 0.267(7) 0.0507(17) 0.051(3) 0.0223(13) -0.050(3)
Cl4 0.067(4) 0.110(8) 0.044(3) 0.000 0.004(3) 0.000
Cl5 0.1148(15) 0.0228(6) 0.0633(10) -0.0026(6) 0.0547(10) 0.0071(8)
O1 0.098(6) 0.070(5) 0.079(5) 0.000 0.058(5) 0.000
C77A 0.058(11) 0.049(10) 0.17(3) 0.069(14) 0.043(15) -0.004(9)
C78A 0.094(13) 0.034(6) 0.055(8) 0.001(6) 0.023(8) 0.000(8)
C77B 0.068(12) 0.020(7) 0.077(12) -0.008(7) 0.050(10) -0.018(7)
C78B 0.23(5) 0.09(2) 0.11(3) -0.08(2) 0.14(3) -0.13(3)
O2 0.034(5) 0.131(8) 0.041(5) -0.009(5) 0.002(4) -0.050(5)

loop_
_atom_type_symbol
_atom_type_description
_atom_type_scat_dispersion_real
_atom_type_scat_dispersion_imag
_atom_type_scat_source
C C 0.0033 0.0016 'International Tables Vol C Tables 4.2.6.8 and 6.1.1.4'
H H 0.0000 0.0000 'International Tables Vol C Tables 4.2.6.8 and 6.1.1.4'
N N 0.0061 0.0033 'International Tables Vol C Tables 4.2.6.8 and 6.1.1.4'
O O 0.0106 0.0060 'International Tables Vol C Tables 4.2.6.8 and 6.1.1.4'
Cl Cl 0.1484 0.1585 'International Tables Vol C Tables 4.2.6.8 and 6.1.1.4'
I I -0.4742 1.8119 'International Tables Vol C Tables 4.2.6.8 and 6.1.1.4'
Au Au -2.0133 8.8022 'International Tables Vol C Tables 4.2.6.8 and 6.1.1.4'

loop_
_geom_angle_atom_site_label_1
_geom_angle_atom_site_label_2
_geom_angle_atom_site_label_3
_geom_angle
_geom_angle_site_symmetry_3
C1 Au1 C20 179.42(15) .
N1 C1 C2 102.8(3) .
N1 C1 Au1 129.7(3) .
C2 C1 Au1 127.5(3) .
N3 C2 C1 106.8(3) .
N3 C2 C3 122.5(3) .
C1 C2 C3 130.7(4) .
C4 C3 C8 120.2(4) .
C4 C3 C2 120.1(4) .
C8 C3 C2 119.6(4) .
C3 C4 C5 119.5(4) .
C3 C4 H4 120.3 .
C5 C4 H4 120.3 .
C6 C5 C4 120.5(5) .
C6 C5 H5 119.8 .
C4 C5 H5 119.8 .
C5 C6 C7 120.5(4) .
C5 C6 H6 119.8 .
C7 C6 H6 119.8 .
C6 C7 C8 120.0(5) .
C6 C7 H7 120.0 .
C8 C7 H7 120.0 .
C3 C8 C7 119.3(5) .
C3 C8 H8 120.3 .
C7 C8 H8 120.3 .
N2 N1 C1 114.3(3) .
N2 N1 C9 116.6(3) .
C1 N1 C9 129.1(3) .
N1 C9 C15 110.2(3) .
N1 C9 C10 108.9(3) .
C15 C9 C10 109.7(3) .
N1 C9 C14 108.6(3) .
C15 C9 C14 109.6(3) .
C10 C9 C14 109.8(3) .
C9 C10 C11 108.8(3) .
C9 C10 H10A 109.9 .
C11 C10 H10A 109.9 .
C9 C10 H10B 109.9 .
C11 C10 H10B 109.9 .
H10A C10 H10B 108.3 .
C12 C11 C16 109.7(3) .
C12 C11 C10 109.3(3) .
C16 C11 C10 109.4(3) .
C12 C11 H11 109.5 .
C16 C11 H11 109.5 .
C10 C11 H11 109.5 .
C13 C12 C11 109.8(3) .
C13 C12 H12A 109.7 .
C11 C12 H12A 109.7 .
C13 C12 H12B 109.7 .
C11 C12 H12B 109.7 .
H12A C12 H12B 108.2 .
C12 C13 C17 109.9(3) .
C12 C13 C14 109.1(3) .
C17 C13 C14 109.7(3) .
C12 C13 H13 109.4 .
C17 C13 H13 109.4 .
C14 C13 H13 109.4 .
C13 C14 C9 108.6(3) .
C13 C14 H14A 110.0 .
C9 C14 H14A 110.0 .
C13 C14 H14B 110.0 .
C9 C14 H14B 110.0 .
H14A C14 H14B 108.4 .
C9 C15 C18 108.8(3) .
C9 C15 H15A 109.9 .
C18 C15 H15A 109.9 .
C9 C15 H15B 109.9 .
C18 C15 H15B 109.9 .
H15A C15 H15B 108.3 .
C18 C16 C11 109.3(4) .
C18 C16 H16A 109.8 .
C11 C16 H16A 109.8 .
C18 C16 H16B 109.8 .
C11 C16 H16B 109.8 .
H16A C16 H16B 108.3 .
C18 C17 C13 109.5(3) .
C18 C17 H17A 109.8 .
C13 C17 H17A 109.8 .
C18 C17 H17B 109.8 .
C13 C17 H17B 109.8 .
H17A C17 H17B 108.2 .
C17 C18 C16 110.7(4) .
C17 C18 C15 110.3(4) .
C16 C18 C15 108.6(3) .
C17 C18 H18 109.1 .
C16 C18 H18 109.1 .
C15 C18 H18 109.1 .
N3 N2 N1 103.5(3) .
N2 N3 C2 112.6(3) .
N2 N3 C19 117.7(3) .
C2 N3 C19 129.5(3) .
N3 C19 H19A 109.5 .
N3 C19 H19B 109.5 .
H19A C19 H19B 109.5 .
N3 C19 H19C 109.5 .
H19A C19 H19C 109.5 .
H19B C19 H19C 109.5 .
N4 C20 C21 102.4(3) .
N4 C20 Au1 129.2(3) .
C21 C20 Au1 128.1(3) .
N6 C21 C20 107.1(3) .
N6 C21 C22 124.2(4) .
C20 C21 C22 128.6(4) .
C27 C22 C23 119.8(4) .
C27 C22 C21 122.1(4) .
C23 C22 C21 118.0(4) .
C24 C23 C22 119.9(4) .
C24 C23 H23 120.0 .
C22 C23 H23 120.0 .
C25 C24 C23 120.4(4) .
C25 C24 H24 119.8 .
C23 C24 H24 119.8 .
C24 C25 C26 119.9(4) .
C24 C25 H25 120.1 .
C26 C25 H25 120.1 .
C25 C26 C27 120.7(4) .
C25 C26 H26 119.7 .
C27 C26 H26 119.7 .
C22 C27 C26 119.4(4) .
C22 C27 H27 120.3 .
C26 C27 H27 120.3 .
N5 N4 C20 114.4(3) .
N5 N4 C28 118.1(3) .
C20 N4 C28 127.5(3) .
N4 C28 C33 108.5(3) .
N4 C28 C34 110.7(3) .
C33 C28 C34 109.8(4) .
N4 C28 C29 109.1(3) .
C33 C28 C29 109.5(4) .
C34 C28 C29 109.1(3) .
C30 C29 C28 109.6(3) .
C30 C29 H29A 109.8 .
C28 C29 H29A 109.8 .
C30 C29 H29B 109.8 .
C28 C29 H29B 109.8 .
H29A C29 H29B 108.2 .
C31 C30 C29 108.9(3) .
C31 C30 C35 110.6(4) .
C29 C30 C35 109.6(4) .
C31 C30 H30 109.3 .
C29 C30 H30 109.3 .
C35 C30 H30 109.3 .
C30 C31 C32 109.5(4) .
C30 C31 H31A 109.8 .
C32 C31 H31A 109.8 .
C30 C31 H31B 109.8 .
C32 C31 H31B 109.8 .
H31A C31 H31B 108.2 .
C36 C32 C33 109.2(5) .
C36 C32 C31 110.2(4) .
C33 C32 C31 108.3(4) .
C36 C32 H32 109.7 .
C33 C32 H32 109.7 .
C31 C32 H32 109.7 .
C28 C33 C32 110.1(4) .
C28 C33 H33A 109.6 .
C32 C33 H33A 109.6 .
C28 C33 H33B 109.6 .
C32 C33 H33B 109.6 .
H33A C33 H33B 108.2 .
C28 C34 C37 108.6(4) .
C28 C34 H34A 110.0 .
C37 C34 H34A 110.0 .
C28 C34 H34B 110.0 .
C37 C34 H34B 110.0 .
H34A C34 H34B 108.3 .
C37 C35 C30 108.7(4) .
C37 C35 H35A 110.0 .
C30 C35 H35A 110.0 .
C37 C35 H35B 110.0 .
C30 C35 H35B 110.0 .
H35A C35 H35B 108.3 .
C32 C36 C37 109.2(4) .
C32 C36 H36A 109.8 .
C37 C36 H36A 109.8 .
C32 C36 H36B 109.8 .
C37 C36 H36B 109.8 .
H36A C36 H36B 108.3 .
C36 C37 C35 109.1(4) .
C36 C37 C34 110.3(4) .
C35 C37 C34 110.2(4) .
C36 C37 H37 109.1 .
C35 C37 H37 109.1 .
C34 C37 H37 109.1 .
N6 N5 N4 103.7(3) .
N5 N6 C21 112.4(4) .
N5 N6 C38 118.7(4) .
C21 N6 C38 128.8(4) .
N6 C38 H38A 109.5 .
N6 C38 H38B 109.5 .
H38A C38 H38B 109.5 .
N6 C38 H38C 109.5 .
H38A C38 H38C 109.5 .
H38B C38 H38C 109.5 .
C39 Au2 C58 178.48(16) .
N10 C39 C40 102.4(3) .
N10 C39 Au2 132.2(3) .
C40 C39 Au2 125.4(3) .
N12 C40 C39 107.5(3) .
N12 C40 C41 122.9(3) .
C39 C40 C41 129.6(3) .
C42 C41 C46 119.9(4) .
C42 C41 C40 121.4(4) .
C46 C41 C40 118.7(3) .
C43 C42 C41 119.8(4) .
C43 C42 H42 120.1 .
C41 C42 H42 120.1 .
C42 C43 C44 119.9(4) .
C42 C43 H43 120.0 .
C44 C43 H43 120.0 .
C45 C44 C43 120.3(4) .
C45 C44 H44 119.9 .
C43 C44 H44 119.9 .
C44 C45 C46 120.0(4) .
C44 C45 H45 120.0 .
C46 C45 H45 120.0 .
C45 C46 C41 120.0(4) .
C45 C46 H46 120.0 .
C41 C46 H46 120.0 .
N8 N7 C58 113.2(3) .
N8 N7 C66 118.7(3) .
C58 N7 C66 128.0(3) .
N10 C47 C52 108.7(3) .
N10 C47 C48 108.7(3) .
C52 C47 C48 110.7(3) .
N10 C47 C53 109.7(3) .
C52 C47 C53 109.6(3) .
C48 C47 C53 109.4(3) .
C49 C48 C47 108.9(3) .
C49 C48 H48A 109.9 .
C47 C48 H48A 109.9 .
C49 C48 H48B 109.9 .
C47 C48 H48B 109.9 .
H48A C48 H48B 108.3 .
C48 C49 C50 110.0(3) .
C48 C49 C54 109.9(3) .
C50 C49 C54 108.2(3) .
C48 C49 H49 109.6 .
C50 C49 H49 109.6 .
C54 C49 H49 109.6 .
C51 C50 C49 109.7(3) .
C51 C50 H50A 109.7 .
C49 C50 H50A 109.7 .
C51 C50 H50B 109.7 .
C49 C50 H50B 109.7 .
H50A C50 H50B 108.2 .
C50 C51 C55 109.9(3) .
C50 C51 C52 109.5(3) .
C55 C51 C52 109.5(3) .
C50 C51 H51 109.3 .
C55 C51 H51 109.3 .
C52 C51 H51 109.3 .
C47 C52 C51 108.7(3) .
C47 C52 H52A 109.9 .
C51 C52 H52A 109.9 .
C47 C52 H52B 109.9 .
C51 C52 H52B 109.9 .
H52A C52 H52B 108.3 .
C47 C53 C56 108.8(3) .
C47 C53 H53A 109.9 .
C56 C53 H53A 109.9 .
C47 C53 H53B 109.9 .
C56 C53 H53B 109.9 .
H53A C53 H53B 108.3 .
C56 C54 C49 109.5(3) .
C56 C54 H54A 109.8 .
C49 C54 H54A 109.8 .
C56 C54 H54B 109.8 .
C49 C54 H54B 109.8 .
H54A C54 H54B 108.2 .
C51 C55 C56 109.1(3) .
C51 C55 H55A 109.9 .
C56 C55 H55A 109.9 .
C51 C55 H55B 109.9 .
C56 C55 H55B 109.9 .
H55A C55 H55B 108.3 .
C54 C56 C55 109.3(4) .
C54 C56 C53 110.5(3) .
C55 C56 C53 109.1(3) .
C54 C56 H56 109.3 .
C55 C56 H56 109.3 .
C53 C56 H56 109.3 .
N9 N8 N7 104.1(3) .
N8 N9 C59 112.4(3) .
N8 N9 C76 118.8(4) .
C59 N9 C76 128.8(4) .
N12 C57 H57A 109.5 .
N12 C57 H57B 109.5 .
H57A C57 H57B 109.5 .
N12 C57 H57C 109.5 .
H57A C57 H57C 109.5 .
H57B C57 H57C 109.5 .
C59 C58 N7 103.4(3) .
C59 C58 Au2 127.7(3) .
N7 C58 Au2 128.7(3) .
N9 C59 C58 106.8(4) .
N9 C59 C60 124.2(4) .
C58 C59 C60 128.9(4) .
C65 C60 C61 119.7(4) .
C65 C60 C59 122.5(4) .
C61 C60 C59 117.8(4) .
C62 C61 C60 119.5(5) .
C62 C61 H61 120.2 .
C60 C61 H61 120.2 .
C63 C62 C61 120.5(4) .
C63 C62 H62 119.8 .
C61 C62 H62 119.8 .
C62 C63 C64 120.7(4) .
C62 C63 H63 119.7 .
C64 C63 H63 119.7 .
C63 C64 C65 120.3(5) .
C63 C64 H64 119.8 .
C65 C64 H64 119.8 .
C64 C65 C60 119.2(4) .
C64 C65 H65 120.4 .
C60 C65 H65 120.4 .
N11 N10 C39 114.2(3) .
N11 N10 C47 117.7(3) .
C39 N10 C47 128.0(3) .
N7 C66 C72 108.7(3) .
N7 C66 C71 110.2(3) .
C72 C66 C71 109.7(3) .
N7 C66 C67 108.6(3) .
C72 C66 C67 110.6(3) .
C71 C66 C67 109.0(3) .
C68 C67 C66 109.1(3) .
C68 C67 H67A 109.9 .
C66 C67 H67A 109.9 .
C68 C67 H67B 109.9 .
C66 C67 H67B 109.9 .
H67A C67 H67B 108.3 .
C73 C68 C67 110.0(3) .
C73 C68 C69 109.3(4) .
C67 C68 C69 109.9(4) .
C73 C68 H68 109.2 .
C67 C68 H68 109.2 .
C69 C68 H68 109.2 .
C68 C69 C70 108.8(3) .
C68 C69 H69A 109.9 .
C70 C69 H69A 109.9 .
C68 C69 H69B 109.9 .
C70 C69 H69B 109.9 .
H69A C69 H69B 108.3 .
C74 C70 C71 110.1(3) .
C74 C70 C69 109.1(4) .
C71 C70 C69 110.4(4) .
C74 C70 H70 109.1 .
C71 C70 H70 109.1 .
C69 C70 H70 109.1 .
C66 C71 C70 108.9(3) .
C66 C71 H71A 109.9 .
C70 C71 H71A 109.9 .
C66 C71 H71B 109.9 .
C70 C71 H71B 109.9 .
H71A C71 H71B 108.3 .
C66 C72 C75 108.9(3) .
C66 C72 H72A 109.9 .
C75 C72 H72A 109.9 .
C66 C72 H72B 109.9 .
C75 C72 H72B 109.9 .
H72A C72 H72B 108.3 .
C68 C73 C75 109.2(3) .
C68 C73 H73A 109.8 .
C75 C73 H73A 109.8 .
C68 C73 H73B 109.8 .
C75 C73 H73B 109.8 .
H73A C73 H73B 108.3 .
C70 C74 C75 108.9(3) .
C70 C74 H74A 109.9 .
C75 C74 H74A 109.9 .
C70 C74 H74B 109.9 .
C75 C74 H74B 109.9 .
H74A C74 H74B 108.3 .
C74 C75 C73 110.1(3) .
C74 C75 C72 109.8(3) .
C73 C75 C72 108.9(3) .
C74 C75 H75 109.3 .
C73 C75 H75 109.3 .
C72 C75 H75 109.3 .
N12 N11 N10 103.8(3) .
N11 N12 C40 112.1(3) .
N11 N12 C57 118.3(3) .
C40 N12 C57 129.5(3) .
N9 C76 H76A 109.5 .
N9 C76 H76B 109.5 .
H76A C76 H76B 109.5 .
N9 C76 H76C 109.5 .
H76A C76 H76C 109.5 .
H76B C76 H76C 109.5 .
Cl2 I1 Cl1 180.0 .
Cl3 I2 Cl3 166.2(3) 2_756
C77B O1 C77B 108.2(14) 2_656
C77A O1 C77A 142(3) 2_656
C78A C77A O1 112.3(13) .
C78A C77A H77A 109.1 .
O1 C77A H77A 109.1 .
C78A C77A H77B 109.1 .
O1 C77A H77B 109.1 .
H77A C77A H77B 107.9 .
C77A C78A H78A 109.5 .
C77A C78A H78B 109.5 .
H78A C78A H78B 109.5 .
C77A C78A H78C 109.5 .
H78A C78A H78C 109.5 .
H78B C78A H78C 109.5 .
O1 C77B C78B 112.3(16) .
O1 C77B H77C 109.1 .
C78B C77B H77C 109.1 .
O1 C77B H77D 109.1 .
C78B C77B H77D 109.1 .
H77C C77B H77D 107.9 .
C77B C78B H78D 109.5 .
C77B C78B H78E 109.5 .
H78D C78B H78E 109.5 .
C77B C78B H78F 109.5 .
H78D C78B H78F 109.5 .
H78E C78B H78F 109.5 .

loop_
_geom_bond_atom_site_label_1
_geom_bond_atom_site_label_2
_geom_bond_distance
_geom_bond_site_symmetry_2
Au1 C1 2.029(4) .
Au1 C20 2.029(4) .
C1 N1 1.372(5) .
C1 C2 1.393(5) .
C2 N3 1.370(5) .
C2 C3 1.477(5) .
C3 C4 1.382(6) .
C3 C8 1.392(6) .
C4 C5 1.393(6) .
C4 H4 0.9500 .
C5 C6 1.371(8) .
C5 H5 0.9500 .
C6 C7 1.372(8) .
C6 H6 0.9500 .
C7 C8 1.401(6) .
C7 H7 0.9500 .
C8 H8 0.9500 .
N1 N2 1.344(4) .
N1 C9 1.487(5) .
C9 C15 1.528(5) .
C9 C10 1.536(5) .
C9 C14 1.546(5) .
C10 C11 1.544(5) .
C10 H10A 0.9900 .
C10 H10B 0.9900 .
C11 C12 1.528(6) .
C11 C16 1.530(6) .
C11 H11 1.0000 .
C12 C13 1.526(6) .
C12 H12A 0.9900 .
C12 H12B 0.9900 .
C13 C17 1.529(6) .
C13 C14 1.545(5) .
C13 H13 1.0000 .
C14 H14A 0.9900 .
C14 H14B 0.9900 .
C15 C18 1.555(6) .
C15 H15A 0.9900 .
C15 H15B 0.9900 .
C16 C18 1.526(7) .
C16 H16A 0.9900 .
C16 H16B 0.9900 .
C17 C18 1.500(7) .
C17 H17A 0.9900 .
C17 H17B 0.9900 .
C18 H18 1.0000 .
N2 N3 1.318(5) .
N3 C19 1.460(5) .
C19 H19A 0.9800 .
C19 H19B 0.9800 .
C19 H19C 0.9800 .
C20 N4 1.362(5) .
C20 C21 1.386(5) .
C21 N6 1.365(5) .
C21 C22 1.474(5) .
C22 C27 1.396(6) .
C22 C23 1.400(6) .
C23 C24 1.390(5) .
C23 H23 0.9500 .
C24 C25 1.383(7) .
C24 H24 0.9500 .
C25 C26 1.384(7) .
C25 H25 0.9500 .
C26 C27 1.396(6) .
C26 H26 0.9500 .
C27 H27 0.9500 .
N4 N5 1.342(5) .
N4 C28 1.495(5) .
C28 C33 1.516(6) .
C28 C34 1.529(5) .
C28 C29 1.536(6) .
C29 C30 1.529(6) .
C29 H29A 0.9900 .
C29 H29B 0.9900 .
C30 C31 1.504(7) .
C30 C35 1.540(6) .
C30 H30 1.0000 .
C31 C32 1.551(7) .
C31 H31A 0.9900 .
C31 H31B 0.9900 .
C32 C36 1.526(8) .
C32 C33 1.528(6) .
C32 H32 1.0000 .
C33 H33A 0.9900 .
C33 H33B 0.9900 .
C34 C37 1.537(6) .
C34 H34A 0.9900 .
C34 H34B 0.9900 .
C35 C37 1.533(7) .
C35 H35A 0.9900 .
C35 H35B 0.9900 .
C36 C37 1.530(8) .
C36 H36A 0.9900 .
C36 H36B 0.9900 .
C37 H37 1.0000 .
N5 N6 1.302(5) .
N6 C38 1.465(6) .
C38 H38A 0.9800 .
C38 H38B 0.9800 .
C38 H38C 0.9800 .
Au2 C39 2.023(4) .
Au2 C58 2.029(4) .
C39 N10 1.374(5) .
C39 C40 1.388(5) .
C40 N12 1.355(5) .
C40 C41 1.475(5) .
C41 C42 1.396(6) .
C41 C46 1.401(6) .
C42 C43 1.389(6) .
C42 H42 0.9500 .
C43 C44 1.400(7) .
C43 H43 0.9500 .
C44 C45 1.384(6) .
C44 H44 0.9500 .
C45 C46 1.390(6) .
C45 H45 0.9500 .
C46 H46 0.9500 .
N7 N8 1.335(5) .
N7 C58 1.383(5) .
N7 C66 1.483(5) .
C47 N10 1.492(5) .
C47 C52 1.530(5) .
C47 C48 1.533(5) .
C47 C53 1.536(5) .
C48 C49 1.532(5) .
C48 H48A 0.9900 .
C48 H48B 0.9900 .
C49 C50 1.537(6) .
C49 C54 1.540(6) .
C49 H49 1.0000 .
C50 C51 1.527(6) .
C50 H50A 0.9900 .
C50 H50B 0.9900 .
C51 C55 1.530(6) .
C51 C52 1.540(5) .
C51 H51 1.0000 .
C52 H52A 0.9900 .
C52 H52B 0.9900 .
C53 C56 1.541(6) .
C53 H53A 0.9900 .
C53 H53B 0.9900 .
C54 C56 1.522(6) .
C54 H54A 0.9900 .
C54 H54B 0.9900 .
C55 C56 1.534(6) .
C55 H55A 0.9900 .
C55 H55B 0.9900 .
C56 H56 1.0000 .
N8 N9 1.322(5) .
N9 C59 1.364(5) .
N9 C76 1.474(6) .
C57 N12 1.455(5) .
C57 H57A 0.9800 .
C57 H57B 0.9800 .
C57 H57C 0.9800 .
C58 C59 1.378(6) .
C59 C60 1.469(6) .
C60 C65 1.401(7) .
C60 C61 1.405(6) .
C61 C62 1.381(6) .
C61 H61 0.9500 .
C62 C63 1.367(7) .
C62 H62 0.9500 .
C63 C64 1.381(7) .
C63 H63 0.9500 .
C64 C65 1.385(7) .
C64 H64 0.9500 .
C65 H65 0.9500 .
N10 N11 1.331(4) .
C66 C72 1.523(5) .
C66 C71 1.533(5) .
C66 C67 1.538(5) .
C67 C68 1.531(6) .
C67 H67A 0.9900 .
C67 H67B 0.9900 .
C68 C73 1.530(6) .
C68 C69 1.535(6) .
C68 H68 1.0000 .
C69 C70 1.539(6) .
C69 H69A 0.9900 .
C69 H69B 0.9900 .
C70 C74 1.527(6) .
C70 C71 1.537(6) .
C70 H70 1.0000 .
C71 H71A 0.9900 .
C71 H71B 0.9900 .
C72 C75 1.552(6) .
C72 H72A 0.9900 .
C72 H72B 0.9900 .
C73 C75 1.539(6) .
C73 H73A 0.9900 .
C73 H73B 0.9900 .
C74 C75 1.529(6) .
C74 H74A 0.9900 .
C74 H74B 0.9900 .
C75 H75 1.0000 .
N11 N12 1.325(5) .
C76 H76A 0.9800 .
C76 H76B 0.9800 .
C76 H76C 0.9800 .
I1 Cl2 2.3173(18) .
I1 Cl1 2.3192(18) .
I2 Cl3 2.280(3) .
I2 Cl3 2.280(3) 2_756
O1 C77B 1.403(19) .
O1 C77B 1.404(19) 2_656
O1 C77A 1.47(3) .
O1 C77A 1.47(3) 2_656
C77A C78A 1.41(3) .
C77A H77A 0.9900 .
C77A H77B 0.9900 .
C78A H78A 0.9800 .
C78A H78B 0.9800 .
C78A H78C 0.9800 .
C77B C78B 1.53(4) .
C77B H77C 0.9900 .
C77B H77D 0.9900 .
C78B H78D 0.9800 .
C78B H78E 0.9800 .
C78B H78F 0.9800 .

loop_
_geom_torsion_atom_site_label_1
_geom_torsion_atom_site_label_2
_geom_torsion_atom_site_label_3
_geom_torsion_atom_site_label_4
_geom_torsion
_geom_torsion_site_symmetry_1
N1 C1 C2 N3 -1.3(4) .
Au1 C1 C2 N3 175.5(3) .
N1 C1 C2 C3 177.9(4) .
Au1 C1 C2 C3 -5.4(6) .
N3 C2 C3 C4 -129.5(4) .
C1 C2 C3 C4 51.4(6) .
N3 C2 C3 C8 52.2(5) .
C1 C2 C3 C8 -126.8(5) .
C8 C3 C4 C5 -0.6(6) .
C2 C3 C4 C5 -178.8(4) .
C3 C4 C5 C6 0.8(7) .
C4 C5 C6 C7 -1.3(7) .
C5 C6 C7 C8 1.5(7) .
C4 C3 C8 C7 0.8(6) .
C2 C3 C8 C7 179.0(4) .
C6 C7 C8 C3 -1.2(7) .
C2 C1 N1 N2 1.9(4) .
Au1 C1 N1 N2 -174.7(3) .
C2 C1 N1 C9 -178.9(3) .
Au1 C1 N1 C9 4.5(6) .
N2 N1 C9 C15 -7.2(4) .
C1 N1 C9 C15 173.6(4) .
N2 N1 C9 C10 -127.6(3) .
C1 N1 C9 C10 53.2(5) .
N2 N1 C9 C14 112.8(4) .
C1 N1 C9 C14 -66.4(5) .
N1 C9 C10 C11 -179.0(3) .
C15 C9 C10 C11 60.3(4) .
C14 C9 C10 C11 -60.2(4) .
C9 C10 C11 C12 60.1(4) .
C9 C10 C11 C16 -60.0(4) .
C16 C11 C12 C13 58.8(4) .
C10 C11 C12 C13 -61.1(4) .
C11 C12 C13 C17 -59.0(4) .
C11 C12 C13 C14 61.4(4) .
C12 C13 C14 C9 -60.4(4) .
C17 C13 C14 C9 60.0(4) .
N1 C9 C14 C13 179.4(3) .
C15 C9 C14 C13 -60.2(4) .
C10 C9 C14 C13 60.4(4) .
N1 C9 C15 C18 179.1(3) .
C10 C9 C15 C18 -61.0(4) .
C14 C9 C15 C18 59.7(4) .
C12 C11 C16 C18 -58.6(4) .
C10 C11 C16 C18 61.3(4) .
C12 C13 C17 C18 59.3(4) .
C14 C13 C17 C18 -60.7(4) .
C13 C17 C18 C16 -59.8(4) .
C13 C17 C18 C15 60.4(4) .
C11 C16 C18 C17 59.7(4) .
C11 C16 C18 C15 -61.5(5) .
C9 C15 C18 C17 -60.2(4) .
C9 C15 C18 C16 61.2(5) .
C1 N1 N2 N3 -1.7(4) .
C9 N1 N2 N3 179.0(3) .
N1 N2 N3 C2 0.8(4) .
N1 N2 N3 C19 176.9(3) .
C1 C2 N3 N2 0.4(4) .
C3 C2 N3 N2 -178.9(3) .
C1 C2 N3 C19 -175.2(4) .
C3 C2 N3 C19 5.5(6) .
N4 C20 C21 N6 0.8(5) .
Au1 C20 C21 N6 -173.6(3) .
N4 C20 C21 C22 -177.2(4) .
Au1 C20 C21 C22 8.4(7) .
N6 C21 C22 C27 50.8(6) .
C20 C21 C22 C27 -131.5(5) .
N6 C21 C22 C23 -133.2(5) .
C20 C21 C22 C23 44.5(6) .
C27 C22 C23 C24 -0.1(6) .
C21 C22 C23 C24 -176.1(4) .
C22 C23 C24 C25 -0.6(6) .
C23 C24 C25 C26 0.3(6) .
C24 C25 C26 C27 0.6(7) .
C23 C22 C27 C26 0.9(6) .
C21 C22 C27 C26 176.8(4) .
C25 C26 C27 C22 -1.2(7) .
C21 C20 N4 N5 -0.8(5) .
Au1 C20 N4 N5 173.5(3) .
C21 C20 N4 C28 -179.6(4) .
Au1 C20 N4 C28 -5.3(6) .
N5 N4 C28 C33 -117.3(4) .
C20 N4 C28 C33 61.5(5) .
N5 N4 C28 C34 3.3(6) .
C20 N4 C28 C34 -177.9(4) .
N5 N4 C28 C29 123.4(4) .
C20 N4 C28 C29 -57.7(5) .
N4 C28 C29 C30 177.9(3) .
C33 C28 C29 C30 59.3(4) .
C34 C28 C29 C30 -61.0(5) .
C28 C29 C30 C31 -60.8(5) .
C28 C29 C30 C35 60.3(5) .
C29 C30 C31 C32 61.9(4) .
C35 C30 C31 C32 -58.6(5) .
C30 C31 C32 C36 58.1(5) .
C30 C31 C32 C33 -61.3(5) .
N4 C28 C33 C32 -178.4(4) .
C34 C28 C33 C32 60.5(5) .
C29 C28 C33 C32 -59.4(5) .
C36 C32 C33 C28 -60.2(5) .
C31 C32 C33 C28 59.8(5) .
N4 C28 C34 C37 -179.2(4) .
C33 C28 C34 C37 -59.4(5) .
C29 C28 C34 C37 60.7(5) .
C31 C30 C35 C37 60.6(5) .
C29 C30 C35 C37 -59.4(5) .
C33 C32 C36 C37 59.5(5) .
C31 C32 C36 C37 -59.3(5) .
C32 C36 C37 C35 61.2(5) .
C32 C36 C37 C34 -59.9(5) .
C30 C35 C37 C36 -61.1(5) .
C30 C35 C37 C34 60.1(6) .
C28 C34 C37 C36 59.5(5) .
C28 C34 C37 C35 -61.0(5) .
C20 N4 N5 N6 0.4(6) .
C28 N4 N5 N6 179.4(4) .
N4 N5 N6 C21 0.1(6) .
N4 N5 N6 C38 178.6(5) .
C20 C21 N6 N5 -0.6(6) .
C22 C21 N6 N5 177.5(4) .
C20 C21 N6 C38 -178.8(6) .
C22 C21 N6 C38 -0.7(9) .
N10 C39 C40 N12 -0.2(4) .
Au2 C39 C40 N12 178.6(3) .
N10 C39 C40 C41 -177.7(4) .
Au2 C39 C40 C41 1.1(6) .
N12 C40 C41 C42 60.4(5) .
C39 C40 C41 C42 -122.4(5) .
N12 C40 C41 C46 -121.0(4) .
C39 C40 C41 C46 56.3(6) .
C46 C41 C42 C43 0.6(6) .
C40 C41 C42 C43 179.2(4) .
C41 C42 C43 C44 -0.7(6) .
C42 C43 C44 C45 0.8(6) .
C43 C44 C45 C46 -0.7(6) .
C44 C45 C46 C41 0.6(6) .
C42 C41 C46 C45 -0.5(6) .
C40 C41 C46 C45 -179.1(4) .
N10 C47 C48 C49 -178.8(3) .
C52 C47 C48 C49 -59.5(4) .
C53 C47 C48 C49 61.4(4) .
C47 C48 C49 C50 58.7(4) .
C47 C48 C49 C54 -60.3(4) .
C48 C49 C50 C51 -59.8(4) .
C54 C49 C50 C51 60.3(4) .
C49 C50 C51 C55 -60.2(4) .
C49 C50 C51 C52 60.2(4) .
N10 C47 C52 C51 179.4(3) .
C48 C47 C52 C51 60.1(4) .
C53 C47 C52 C51 -60.7(4) .
C50 C51 C52 C47 -60.0(4) .
C55 C51 C52 C47 60.6(4) .
N10 C47 C53 C56 -179.8(3) .
C52 C47 C53 C56 61.0(4) .
C48 C47 C53 C56 -60.6(4) .
C48 C49 C54 C56 58.9(4) .
C50 C49 C54 C56 -61.2(4) .
C50 C51 C55 C56 59.5(4) .
C52 C51 C55 C56 -60.8(4) .
C49 C54 C56 C55 61.6(4) .
C49 C54 C56 C53 -58.6(5) .
C51 C55 C56 C54 -60.1(4) .
C51 C55 C56 C53 60.8(4) .
C47 C53 C56 C54 59.6(4) .
C47 C53 C56 C55 -60.7(4) .
C58 N7 N8 N9 0.6(5) .
C66 N7 N8 N9 178.9(3) .
N7 N8 N9 C59 0.3(5) .
N7 N8 N9 C76 -179.4(4) .
N8 N7 C58 C59 -1.2(4) .
C66 N7 C58 C59 -179.3(4) .
N8 N7 C58 Au2 174.0(3) .
C66 N7 C58 Au2 -4.1(6) .
N8 N9 C59 C58 -1.0(5) .
C76 N9 C59 C58 178.6(5) .
N8 N9 C59 C60 176.6(4) .
C76 N9 C59 C60 -3.8(8) .
N7 C58 C59 N9 1.3(4) .
Au2 C58 C59 N9 -174.0(3) .
N7 C58 C59 C60 -176.2(4) .
Au2 C58 C59 C60 8.5(6) .
N9 C59 C60 C65 54.6(6) .
C58 C59 C60 C65 -128.4(5) .
N9 C59 C60 C61 -128.3(5) .
C58 C59 C60 C61 48.8(6) .
C65 C60 C61 C62 -0.5(6) .
C59 C60 C61 C62 -177.7(4) .
C60 C61 C62 C63 0.7(7) .
C61 C62 C63 C64 -0.1(7) .
C62 C63 C64 C65 -0.7(7) .
C63 C64 C65 C60 0.9(7) .
C61 C60 C65 C64 -0.3(6) .
C59 C60 C65 C64 176.8(4) .
C40 C39 N10 N11 0.3(4) .
Au2 C39 N10 N11 -178.4(3) .
C40 C39 N10 C47 177.3(3) .
Au2 C39 N10 C47 -1.3(6) .
C52 C47 N10 N11 113.7(4) .
C48 C47 N10 N11 -125.7(3) .
C53 C47 N10 N11 -6.2(4) .
C52 C47 N10 C39 -63.3(5) .
C48 C47 N10 C39 57.3(5) .
C53 C47 N10 C39 176.9(3) .
N8 N7 C66 C72 -115.4(4) .
C58 N7 C66 C72 62.6(5) .
N8 N7 C66 C71 4.9(5) .
C58 N7 C66 C71 -177.1(4) .
N8 N7 C66 C67 124.2(4) .
C58 N7 C66 C67 -57.8(5) .
N7 C66 C67 C68 178.5(3) .
C72 C66 C67 C68 59.3(4) .
C71 C66 C67 C68 -61.4(4) .
C66 C67 C68 C73 -59.2(4) .
C66 C67 C68 C69 61.1(4) .
C73 C68 C69 C70 61.2(5) .
C67 C68 C69 C70 -59.5(5) .
C68 C69 C70 C74 -61.9(5) .
C68 C69 C70 C71 59.2(5) .
N7 C66 C71 C70 179.7(3) .
C72 C66 C71 C70 -60.6(4) .
C67 C66 C71 C70 60.7(4) .
C74 C70 C71 C66 60.3(4) .
C69 C70 C71 C66 -60.1(4) .
N7 C66 C72 C75 -179.0(3) .
C71 C66 C72 C75 60.4(4) .
C67 C66 C72 C75 -59.9(4) .
C67 C68 C73 C75 60.8(4) .
C69 C68 C73 C75 -59.8(4) .
C71 C70 C74 C75 -60.1(4) .
C69 C70 C74 C75 61.2(4) .
C70 C74 C75 C73 -60.1(5) .
C70 C74 C75 C72 59.7(4) .
C68 C73 C75 C74 59.5(4) .
C68 C73 C75 C72 -60.9(4) .
C66 C72 C75 C74 -60.2(4) .
C66 C72 C75 C73 60.4(4) .
C39 N10 N11 N12 -0.2(4) .
C47 N10 N11 N12 -177.6(3) .
N10 N11 N12 C40 0.1(4) .
N10 N11 N12 C57 177.5(3) .
C39 C40 N12 N11 0.0(4) .
C41 C40 N12 N11 177.8(3) .
C39 C40 N12 C57 -176.9(4) .
C41 C40 N12 C57 0.8(6) .
C77B O1 C77A C78A 82(3) .
C77B O1 C77A C78A 154(3) 2_656
C77A O1 C77A C78A 130(2) 2_656
C77B O1 C77B C78B -138(4) 2_656
C77A O1 C77B C78B -18(3) .
C77A O1 C77B C78B -166(4) 2_656
